data_2020990
loop_
_publ_author_name
'Mac\'ias, Mario A.'
'Castillo, Juan-Carlos'
'Portilla, Jaime'

_publ_section_title
;
 A series of
 (<i>E</i>)-5-(arylideneamino)-1-<i>tert</i>-butyl-1<i>H</i>-pyrrole-3-carbonitriles
 and their reduction products to secondary amines: syntheses and X-ray
 structural studies
;
_journal_coeditor_code CU3120
_journal_issue 1
_journal_name_full 'Acta Crystallographica Section C'
_journal_page_first 82
_journal_page_last 93
_journal_paper_doi 10.1107/S2053229617017260
_journal_volume 74
_journal_year 2018
_chemical_formula_iupac 'C16 H16 Cl N3'
_chemical_formula_moiety 'C16 H16 Cl N3'
_chemical_formula_sum 'C16 H16 Cl N3'
_chemical_formula_weight 285.77
_chemical_name_systematic (<i>E</i>)-1-<i>tert</i>-butyl-5-[(4-chlorobenzylidene)amino]-1<i>H</i>-pyrrole-3-carbonitrile
_space_group_crystal_system orthorhombic
_space_group_IT_number 57
_space_group_name_Hall '-P 2c 2b'
_space_group_name_H-M_alt 'P b c m'
_symmetry_space_group_name_Hall '-P 2c 2b'
_symmetry_space_group_name_H-M 'P b c m'
_atom_sites_solution_hydrogens mixed
_atom_sites_solution_primary iterative
_atom_sites_solution_secondary difmap
_audit_creation_method SHELXL-2016/6
_cell_angle_alpha 90
_cell_angle_beta 90
_cell_angle_gamma 90
_cell_formula_units_Z 4
_cell_length_a 8.8317(14)
_cell_length_b 24.261(3)
_cell_length_c 6.9706(14)
_cell_measurement_reflns_used 8043
_cell_measurement_temperature 298(2)
_cell_measurement_theta_max 28.0310
_cell_measurement_theta_min 4.0190
_cell_volume 1493.6(4)
_computing_cell_refinement
;
CrysAlis PRO (Agilent, 2014)
;
_computing_data_collection
;
CrysAlis PRO (Agilent, 2014)
;
_computing_data_reduction
;
CrysAlis PRO (Agilent, 2014)
;
_computing_molecular_graphics
;
Mercury (Macrae <i>et al.</i>,  2008)
;
_computing_publication_material
;
SHELXL2014 (Sheldrick, 2015)
;
_computing_structure_refinement
;
SHELXL2014 (Sheldrick, 2015)
;
_computing_structure_solution
;
SUPERFLIP (Palatinus & Chapuis, 2007)
;
_diffrn_ambient_temperature 298(2)
_diffrn_detector_area_resol_mean 5.3072
_diffrn_measured_fraction_theta_full 0.998
_diffrn_measured_fraction_theta_max 0.995
_diffrn_measurement_device 'four-circle diffractometer'
_diffrn_measurement_device_type 'Agilent SuperNova Dual Source diffractometer with an Atlas detector'
_diffrn_measurement_method '\w scans'
_diffrn_radiation_type MoK\a
_diffrn_radiation_wavelength 0.71073
_diffrn_reflns_av_R_equivalents 0.0598
_diffrn_reflns_limit_h_max 11
_diffrn_reflns_limit_h_min -11
_diffrn_reflns_limit_k_max 30
_diffrn_reflns_limit_k_min -30
_diffrn_reflns_limit_l_max 8
_diffrn_reflns_limit_l_min -8
_diffrn_reflns_number 29057
_diffrn_reflns_theta_full 25.242
_diffrn_reflns_theta_max 26.393
_diffrn_reflns_theta_min 2.853
_exptl_absorpt_coefficient_mu 0.249
_exptl_absorpt_correction_T_max 1.00000
_exptl_absorpt_correction_T_min 0.82815
_exptl_absorpt_correction_type multi-scan
_exptl_absorpt_process_details
;
(CrysAlis PRO; Agilent, 2014)
;
_exptl_crystal_colour yellow
_exptl_crystal_density_diffrn 1.271
_exptl_crystal_density_method 'not measured'
_exptl_crystal_description parallelepiped
_exptl_crystal_F_000 600
_exptl_crystal_size_max 0.191
_exptl_crystal_size_mid 0.140
_exptl_crystal_size_min 0.109
_refine_diff_density_max 0.158
_refine_diff_density_min -0.289
_refine_ls_extinction_method none
_refine_ls_goodness_of_fit_ref 1.088
_refine_ls_hydrogen_treatment mixed
_refine_ls_matrix_type full
_refine_ls_number_parameters 124
_refine_ls_number_reflns 1658
_refine_ls_number_restraints 15
_refine_ls_restrained_S_all 1.093
_refine_ls_R_factor_all 0.0560
_refine_ls_R_factor_gt 0.0490
_refine_ls_shift/su_max 0.000
_refine_ls_shift/su_mean 0.000
_refine_ls_structure_factor_coef Fsqd
_refine_ls_weighting_details 'w=1/[\s^2^(Fo^2^)+(0.0667P)^2^+0.5084P] where P=(Fo^2^+2Fc^2^)/3'
_refine_ls_weighting_scheme calc
_refine_ls_wR_factor_gt 0.1325
_refine_ls_wR_factor_ref 0.1393
_reflns_number_gt 1417
_reflns_number_total 1658
_reflns_threshold_expression 'I > 2\s(I)'
_cod_data_source_file cu3120sup1.cif
_cod_data_source_block 7a
_cod_database_code 2020990
_shelx_space_group_comment
;
The symmetry employed for this shelxl refinement is uniquely defined
by the following loop, which should always be used as a source of
symmetry information in preference to the above space-group names.
They are only intended as comments.
;
_shelx_estimated_absorpt_t_min 0.954
_shelx_estimated_absorpt_t_max 0.973

loop_
_space_group_symop_operation_xyz
'x, y, z'
'x, -y+1/2, z+1/2'
'-x, -y, z+1/2'
'x, -y+1/2, -z'
'-x, -y, -z'
'-x, y-1/2, -z-1/2'
'x, y, -z-1/2'
'-x, y-1/2, z'

loop_
_atom_site_type_symbol
_atom_site_label
_atom_site_fract_x
_atom_site_fract_y
_atom_site_fract_z
_atom_site_U_iso_or_equiv
_atom_site_adp_type
_atom_site_calc_flag
_atom_site_occupancy
Cl Cl4 0.86106(9) 0.04937(3) 0.750000 0.0877(4) Uani d 1
C C524 0.8268(3) 0.11940(10) 0.750000 0.0526(6) Uani d 1
C C525 0.9478(3) 0.15465(10) 0.750000 0.0564(6) Uani d 1
H H525 1.046360 0.141182 0.750000 0.068 Uiso calc 1
C C526 0.9201(3) 0.21091(10) 0.750000 0.0565(7) Uani d 1
H H526 1.001353 0.235280 0.750000 0.068 Uiso calc 1
C C521 0.7739(3) 0.23155(9) 0.750000 0.0417(5) Uani d 1
C C522 0.6541(3) 0.19449(10) 0.750000 0.0507(6) Uani d 1
H H522 0.555139 0.207616 0.750000 0.061 Uiso calc 1
C C523 0.6800(3) 0.13859(10) 0.750000 0.0585(7) Uani d 1
H H523 0.599257 0.113988 0.750000 0.070 Uiso calc 1
C C52 0.7474(3) 0.29093(9) 0.750000 0.0472(6) Uani d 1
H H52 0.830509 0.314479 0.750000 0.057 Uiso calc 1
N N51 0.6172(2) 0.31146(8) 0.750000 0.0479(5) Uani d 1
C C5 0.5981(3) 0.36838(9) 0.750000 0.0455(5) Uani d 1
N N1 0.4523(2) 0.39007(7) 0.750000 0.0472(5) Uani d 1
C C11 0.3066(3) 0.35837(9) 0.750000 0.0534(6) Uani d 1
C C12 0.1732(3) 0.39860(12) 0.750000 0.0702(9) Uani d 1
H H12B 0.172(3) 0.4216(12) 0.624(4) 0.105 Uiso d 1
H H12A 0.083(4) 0.3774(17) 0.750000 0.105 Uiso d 1
C C13 0.3003(2) 0.32337(7) 0.5675(3) 0.0663(6) Uani d 1
H H13A 0.309936 0.346819 0.457270 0.100 Uiso calc 1
H H13B 0.205339 0.304180 0.562117 0.100 Uiso calc 1
H H13C 0.381713 0.297150 0.568733 0.100 Uiso calc 1
C C2 0.4636(3) 0.44565(9) 0.750000 0.0536(6) Uani d 1
H H2 0.382738 0.470218 0.750000 0.064 Uiso calc 1
C C3 0.6145(3) 0.45988(10) 0.750000 0.0519(6) Uani d 1
C C4 0.6996(3) 0.41106(10) 0.750000 0.0522(6) Uani d 1
H H4 0.804606 0.408227 0.750000 0.063 Uiso calc 1
C C31 0.6689(3) 0.51488(11) 0.750000 0.0616(7) Uani d 1
N N32 0.7127(4) 0.55906(10) 0.750000 0.0859(9) Uani d 1

loop_
_atom_site_aniso_label
_atom_site_aniso_U_11
_atom_site_aniso_U_22
_atom_site_aniso_U_33
_atom_site_aniso_U_12
_atom_site_aniso_U_13
_atom_site_aniso_U_23
Cl4 0.0744(5) 0.0333(4) 0.1552(9) 0.0047(3) 0.000 0.000
C524 0.0525(12) 0.0331(11) 0.0721(15) 0.0018(9) 0.000 0.000
C525 0.0426(12) 0.0408(12) 0.0856(17) 0.0061(9) 0.000 0.000
C526 0.0409(12) 0.0392(12) 0.0893(19) -0.0015(10) 0.000 0.000
C521 0.0446(12) 0.0345(11) 0.0462(11) 0.0005(9) 0.000 0.000
C522 0.0388(11) 0.0413(13) 0.0720(16) 0.0023(9) 0.000 0.000
C523 0.0472(12) 0.0409(13) 0.0873(18) -0.0058(10) 0.000 0.000
C52 0.0447(12) 0.0359(11) 0.0610(14) -0.0004(9) 0.000 0.000
N51 0.0469(11) 0.0319(9) 0.0649(12) 0.0035(8) 0.000 0.000
C5 0.0448(12) 0.0327(11) 0.0590(13) 0.0017(9) 0.000 0.000
N1 0.0419(10) 0.0272(9) 0.0726(13) -0.0002(7) 0.000 0.000
C11 0.0412(12) 0.0316(11) 0.0874(18) -0.0019(9) 0.000 0.000
C12 0.0434(13) 0.0432(14) 0.124(3) 0.0012(11) 0.000 0.000
C13 0.0548(10) 0.0458(10) 0.0983(16) -0.0041(7) -0.0129(10) -0.0109(10)
C2 0.0512(13) 0.0289(11) 0.0808(17) 0.0007(9) 0.000 0.000
C3 0.0524(13) 0.0332(11) 0.0701(15) -0.0052(10) 0.000 0.000
C4 0.0438(12) 0.0404(12) 0.0723(16) -0.0028(9) 0.000 0.000
C31 0.0607(15) 0.0399(14) 0.0842(19) -0.0078(11) 0.000 0.000
N32 0.0908(19) 0.0425(13) 0.124(2) -0.0189(13) 0.000 0.000

loop_
_atom_type_symbol
_atom_type_description
_atom_type_scat_dispersion_real
_atom_type_scat_dispersion_imag
_atom_type_scat_source
C C 0.0033 0.0016 'International Tables Vol C Tables 4.2.6.8 and 6.1.1.4'
H H 0.0000 0.0000 'International Tables Vol C Tables 4.2.6.8 and 6.1.1.4'
N N 0.0061 0.0033 'International Tables Vol C Tables 4.2.6.8 and 6.1.1.4'
Cl Cl 0.1484 0.1585 'International Tables Vol C Tables 4.2.6.8 and 6.1.1.4'

loop_
_geom_angle_atom_site_label_1
_geom_angle_atom_site_label_2
_geom_angle_atom_site_label_3
_geom_angle_site_symmetry_3
_geom_angle
C525 C524 C523 . 121.6(2)
C525 C524 Cl4 . 118.60(19)
C523 C524 Cl4 . 119.84(19)
C524 C525 C526 . 118.5(2)
C524 C525 H525 . 120.7
C526 C525 H525 . 120.7
C521 C526 C525 . 121.4(2)
C521 C526 H526 . 119.3
C525 C526 H526 . 119.3
C526 C521 C522 . 118.4(2)
C526 C521 C52 . 120.4(2)
C522 C521 C52 . 121.1(2)
C523 C522 C521 . 120.8(2)
C523 C522 H522 . 119.6
C521 C522 H522 . 119.6
C522 C523 C524 . 119.3(2)
C522 C523 H523 . 120.3
C524 C523 H523 . 120.3
N51 C52 C521 . 122.7(2)
N51 C52 H52 . 118.7
C521 C52 H52 . 118.7
C52 N51 C5 . 120.4(2)
C4 C5 N51 . 132.2(2)
C4 C5 N1 . 108.65(19)
N51 C5 N1 . 119.17(19)
C2 N1 C5 . 108.00(18)
C2 N1 C11 . 125.08(19)
C5 N1 C11 . 126.92(18)
N1 C11 C12 . 109.50(19)
N1 C11 C13 . 108.40(13)
C12 C11 C13 . 109.04(13)
N1 C11 C13 7_557 108.40(13)
C12 C11 C13 7_557 109.04(13)
C13 C11 C13 7_557 112.4(2)
C11 C12 H12B . 110.5(15)
C11 C12 H12A . 107(2)
H12B C12 H12A . 106.6(18)
C11 C13 H13A . 109.5
C11 C13 H13B . 109.5
H13A C13 H13B . 109.5
C11 C13 H13C . 109.5
H13A C13 H13C . 109.5
H13B C13 H13C . 109.5
N1 C2 C3 . 108.7(2)
N1 C2 H2 . 125.6
C3 C2 H2 . 125.6
C2 C3 C4 . 107.9(2)
C2 C3 C31 . 124.3(2)
C4 C3 C31 . 127.8(2)
C5 C4 C3 . 106.7(2)
C5 C4 H4 . 126.6
C3 C4 H4 . 126.6
N32 C31 C3 . 179.9(3)

loop_
_geom_bond_atom_site_label_1
_geom_bond_atom_site_label_2
_geom_bond_site_symmetry_2
_geom_bond_distance
Cl4 C524 . 1.726(2)
C524 C525 . 1.368(4)
C524 C523 . 1.378(4)
C525 C526 . 1.387(3)
C525 H525 . 0.9300
C526 C521 . 1.384(3)
C526 H526 . 0.9300
C521 C522 . 1.389(3)
C521 C52 . 1.459(3)
C522 C523 . 1.375(3)
C522 H522 . 0.9300
C523 H523 . 0.9300
C52 N51 . 1.254(3)
C52 H52 . 0.9300
N51 C5 . 1.391(3)
C5 C4 . 1.369(3)
C5 N1 . 1.391(3)
N1 C2 . 1.352(3)
N1 C11 . 1.499(3)
C11 C12 . 1.530(4)
C11 C13 . 1.530(2)
C11 C13 7_557 1.530(2)
C12 H12B . 1.04(3)
C12 H12A . 0.95(4)
C13 H13A . 0.9600
C13 H13B . 0.9600
C13 H13C . 0.9600
C2 C3 . 1.377(4)
C2 H2 . 0.9300
C3 C4 . 1.403(3)
C3 C31 . 1.418(3)
C4 H4 . 0.9300
C31 N32 . 1.140(3)

loop_
_geom_hbond_atom_site_label_D
_geom_hbond_atom_site_label_H
_geom_hbond_atom_site_label_A
_geom_hbond_site_symmetry_A
_geom_hbond_distance_DH
_geom_hbond_distance_HA
_geom_hbond_distance_DA
_geom_hbond_angle_DHA
C13 H13C N51 . 0.96 2.46 3.088(3) 123.0
C13 H13A N32 5_666 0.96 2.71 3.612(3) 156.9
C2 H2 Cl4 8_665 0.93 2.89 3.815(3) 178.1

loop_
_geom_torsion_atom_site_label_1
_geom_torsion_atom_site_label_2
_geom_torsion_atom_site_label_3
_geom_torsion_atom_site_label_4
_geom_torsion_site_symmetry_4
_geom_torsion
C523 C524 C525 C526 . 0.0
Cl4 C524 C525 C526 . 180.0
C524 C525 C526 C521 . 0.0
C525 C526 C521 C522 . 0.0
C525 C526 C521 C52 . 180.0
C526 C521 C522 C523 . 0.0
C52 C521 C522 C523 . 180.0
C521 C522 C523 C524 . 0.0
C525 C524 C523 C522 . 0.0
Cl4 C524 C523 C522 . 180.0
C526 C521 C52 N51 . 180.0
C522 C521 C52 N51 . 0.0
C521 C52 N51 C5 . 180.0
C52 N51 C5 C4 . 0.0
C52 N51 C5 N1 . 180.0
C4 C5 N1 C2 . 0.0
N51 C5 N1 C2 . 180.0
C4 C5 N1 C11 . 180.0
N51 C5 N1 C11 . 0.0
C2 N1 C11 C12 . 0.0
C5 N1 C11 C12 . 180.0
C2 N1 C11 C13 . 118.85(13)
C5 N1 C11 C13 . -61.15(13)
C2 N1 C11 C13 7_557 -118.85(13)
C5 N1 C11 C13 7_557 61.15(13)
C5 N1 C2 C3 . 0.0
C11 N1 C2 C3 . 180.0
N1 C2 C3 C4 . 0.0
N1 C2 C3 C31 . 180.0
N51 C5 C4 C3 . 180.0
N1 C5 C4 C3 . 0.0
C2 C3 C4 C5 . 0.0
C31 C3 C4 C5 . 180.0

_cod_database_fobs_code 2020990
